data_2223679
loop_
_publ_author_name
'Tang, Chunbao'

_publ_section_title
;
 Bis(2-iminomethyl-5-methoxyphenolato)nickel(II)
;
_journal_coeditor_code CI2923
_journal_issue 11
_journal_name_full 'Acta Crystallographica Section E'
_journal_page_first m1275
_journal_paper_doi 10.1107/S1600536809039233
_journal_volume 65
_journal_year 2009
_chemical_formula_iupac '[Ni (C8 H8 N O2)2]'
_chemical_formula_moiety 'C16 H16 N2 Ni O4'
_chemical_formula_sum 'C16 H16 N2 Ni O4'
_chemical_formula_weight 359.02
_chemical_name_systematic
;
Bis(2-iminomethyl-5-methoxyphenolato)nickel(II)
;
_space_group_IT_number 61
_symmetry_cell_setting orthorhombic
_symmetry_space_group_name_Hall '-P 2ac 2ab'
_symmetry_space_group_name_H-M 'P b c a'
_atom_sites_solution_hydrogens geom
_atom_sites_solution_primary direct
_atom_sites_solution_secondary difmap
_audit_creation_method SHELXL-97
_cell_angle_alpha 90.00
_cell_angle_beta 90.00
_cell_angle_gamma 90.00
_cell_formula_units_Z 4
_cell_length_a 7.5704(16)
_cell_length_b 11.331(2)
_cell_length_c 17.227(4)
_cell_measurement_reflns_used 1894
_cell_measurement_temperature 298(2)
_cell_measurement_theta_max 26.23
_cell_measurement_theta_min 2.32
_cell_volume 1477.7(5)
_computing_cell_refinement 'SAINT (Bruker, 2002)'
_computing_data_collection 'SMART (Bruker, 2002)'
_computing_data_reduction 'SAINT (Bruker, 2002)'
_computing_molecular_graphics 'SHELXTL (Sheldrick, 2008)'
_computing_publication_material 'SHELXL97 (Sheldrick, 2008)'
_computing_structure_refinement 'SHELXL97 (Sheldrick, 2008)'
_computing_structure_solution 'SHELXS97 (Sheldrick, 2008)'
_diffrn_ambient_temperature 298(2)
_diffrn_measured_fraction_theta_full 1.000
_diffrn_measured_fraction_theta_max 1.000
_diffrn_measurement_device_type 'Bruker SMART CCD area-detector'
_diffrn_measurement_method \w
_diffrn_radiation_monochromator graphite
_diffrn_radiation_source 'fine-focus sealed tube'
_diffrn_radiation_type MoK\a
_diffrn_radiation_wavelength 0.71073
_diffrn_reflns_av_R_equivalents 0.0284
_diffrn_reflns_av_sigmaI/netI 0.0222
_diffrn_reflns_limit_h_max 6
_diffrn_reflns_limit_h_min -9
_diffrn_reflns_limit_k_max 14
_diffrn_reflns_limit_k_min -11
_diffrn_reflns_limit_l_max 22
_diffrn_reflns_limit_l_min -21
_diffrn_reflns_number 7939
_diffrn_reflns_theta_full 26.99
_diffrn_reflns_theta_max 26.99
_diffrn_reflns_theta_min 2.36
_diffrn_standards_number 0
_exptl_absorpt_coefficient_mu 1.335
_exptl_absorpt_correction_T_max 0.8048
_exptl_absorpt_correction_T_min 0.7951
_exptl_absorpt_correction_type multi-scan
_exptl_absorpt_process_details '(SADABS; Sheldrick, 1996)'
_exptl_crystal_colour red
_exptl_crystal_density_diffrn 1.614
_exptl_crystal_density_method 'not measured'
_exptl_crystal_description Block
_exptl_crystal_F_000 744
_exptl_crystal_size_max 0.18
_exptl_crystal_size_mid 0.17
_exptl_crystal_size_min 0.17
_refine_diff_density_max 0.282
_refine_diff_density_min -0.292
_refine_ls_extinction_method none
_refine_ls_goodness_of_fit_ref 1.009
_refine_ls_hydrogen_treatment mixed
_refine_ls_matrix_type full
_refine_ls_number_parameters 110
_refine_ls_number_reflns 1620
_refine_ls_number_restraints 1
_refine_ls_restrained_S_all 1.008
_refine_ls_R_factor_all 0.0464
_refine_ls_R_factor_gt 0.0276
_refine_ls_shift/su_max 0.001
_refine_ls_shift/su_mean 0.000
_refine_ls_structure_factor_coef Fsqd
_refine_ls_weighting_details 'calc w=1/[\s^2^(Fo^2^)+(0.0414P)^2^+0.384P] where P=(Fo^2^+2Fc^2^)/3'
_refine_ls_weighting_scheme calc
_refine_ls_wR_factor_gt 0.0733
_refine_ls_wR_factor_ref 0.0834
_reflns_number_gt 1122
_reflns_number_total 1620
_reflns_threshold_expression I>2\s(I)
_cod_data_source_file ci2923.cif
_cod_data_source_block I
_cod_depositor_comments
;
The following automatic conversions were performed:
'_symmetry_cell_setting' value 'Orthorhombic' changed to 'orthorhombic'
according to '/home/saulius/struct/CIF-dictionaries/cif_core.dic'
dictionary named 'cif_core.dic' version 2.4.1 from 2010-06-29.

Automatic conversion script
Id: cif_fix_enum 1527 2010-12-29 10:47:43Z saulius 

The following automatic conversions were performed:

'_symmetry_cell_setting' value 'Orthorhombic' changed to
'orthorhombic' according to
/home/saulius/struct/CIF-dictionaries/cif_core.dic dictionary named
'cif_core.dic' version 2.4.1 from 2010-06-29.

Automatic conversion script
Id: cif_fix_values 1715 2011-07-08 13:25:40Z adriana 
;
_cod_database_code 2223679
_cod_database_fobs_code 2223679

loop_
_symmetry_equiv_pos_as_xyz
'x, y, z'
'-x+1/2, -y, z+1/2'
'-x, y+1/2, -z+1/2'
'x+1/2, -y+1/2, -z'
'-x, -y, -z'
'x-1/2, y, -z-1/2'
'x, -y-1/2, z-1/2'
'-x-1/2, y-1/2, z'

loop_
_atom_site_type_symbol
_atom_site_label
_atom_site_fract_x
_atom_site_fract_y
_atom_site_fract_z
_atom_site_U_iso_or_equiv
_atom_site_adp_type
_atom_site_calc_flag
_atom_site_refinement_flags
_atom_site_occupancy
_atom_site_disorder_assembly
_atom_site_disorder_group
Ni Ni1 1.0000 0.0000 0.5000 0.03483(14) Uani d S 1 . .
O O1 0.98642(18) 0.00398(11) 0.39332(9) 0.0407(4) Uani d . 1 . .
O O2 0.8757(2) 0.14990(13) 0.13928(8) 0.0486(4) Uani d . 1 . .
N N1 0.9039(3) 0.14925(16) 0.51213(9) 0.0422(4) Uani d D 1 . .
C C1 0.8581(3) 0.19740(17) 0.37798(11) 0.0366(5) Uani d . 1 . .
C C2 0.9275(3) 0.08998(17) 0.34895(11) 0.0352(4) Uani d . 1 . .
C C3 0.9336(3) 0.07278(17) 0.26800(11) 0.0369(5) Uani d . 1 . .
H H3 0.9783 0.0026 0.2480 0.044 Uiso calc R 1 . .
C C4 0.8738(3) 0.15895(18) 0.21830(11) 0.0380(5) Uani d . 1 . .
C C5 0.8038(3) 0.26481(18) 0.24643(12) 0.0457(5) Uani d . 1 . .
H H5 0.7634 0.3224 0.2123 0.055 Uiso calc R 1 . .
C C6 0.7956(3) 0.28230(19) 0.32452(12) 0.0426(5) Uani d . 1 . .
H H6 0.7473 0.3522 0.3433 0.051 Uiso calc R 1 . .
C C7 0.8489(3) 0.22017(18) 0.45884(12) 0.0423(5) Uani d . 1 . .
H H7 0.7997 0.2915 0.4746 0.051 Uiso calc R 1 . .
C C8 0.9403(4) 0.0435(2) 0.10637(13) 0.0547(6) Uani d . 1 . .
H H8A 1.0625 0.0338 0.1198 0.082 Uiso calc R 1 . .
H H8B 0.9286 0.0467 0.0509 0.082 Uiso calc R 1 . .
H H8C 0.8736 -0.0220 0.1261 0.082 Uiso calc R 1 . .
H H1 0.897(3) 0.176(2) 0.5612(8) 0.080 Uiso d D 1 . .

loop_
_atom_site_aniso_label
_atom_site_aniso_U_11
_atom_site_aniso_U_22
_atom_site_aniso_U_33
_atom_site_aniso_U_12
_atom_site_aniso_U_13
_atom_site_aniso_U_23
Ni1 0.0469(2) 0.0262(2) 0.0314(2) 0.00123(15) -0.00135(15) -0.00138(14)
O1 0.0622(10) 0.0268(8) 0.0330(7) 0.0072(6) -0.0022(6) 0.0002(5)
O2 0.0658(10) 0.0432(9) 0.0367(8) 0.0046(7) -0.0027(7) 0.0072(7)
N1 0.0578(12) 0.0320(10) 0.0367(10) 0.0037(9) -0.0006(8) -0.0044(7)
C1 0.0413(11) 0.0290(10) 0.0395(11) -0.0004(8) -0.0032(8) -0.0019(9)
C2 0.0384(11) 0.0289(11) 0.0382(11) -0.0038(9) -0.0029(8) 0.0015(8)
C3 0.0442(11) 0.0284(10) 0.0381(11) 0.0001(9) 0.0005(9) -0.0001(8)
C4 0.0402(12) 0.0361(11) 0.0378(11) -0.0045(9) -0.0036(8) 0.0045(9)
C5 0.0532(12) 0.0351(12) 0.0488(13) 0.0023(10) -0.0072(10) 0.0107(10)
C6 0.0499(13) 0.0279(11) 0.0500(13) 0.0058(9) -0.0032(10) 0.0007(10)
C7 0.0516(14) 0.0281(11) 0.0472(13) 0.0038(10) -0.0018(10) -0.0050(9)
C8 0.0743(16) 0.0515(14) 0.0382(12) 0.0055(13) -0.0010(11) 0.0029(11)

loop_
_atom_type_symbol
_atom_type_description
_atom_type_scat_dispersion_real
_atom_type_scat_dispersion_imag
_atom_type_scat_source
C C 0.0033 0.0016 'International Tables Vol C Tables 4.2.6.8 and 6.1.1.4'
H H 0.0000 0.0000 'International Tables Vol C Tables 4.2.6.8 and 6.1.1.4'
O O 0.0106 0.0060 'International Tables Vol C Tables 4.2.6.8 and 6.1.1.4'
Ni Ni 0.3393 1.1124 'International Tables Vol C Tables 4.2.6.8 and 6.1.1.4'
N N 0.0061 0.0033 'International Tables Vol C Tables 4.2.6.8 and 6.1.1.4'

loop_
_geom_angle_atom_site_label_1
_geom_angle_atom_site_label_2
_geom_angle_atom_site_label_3
_geom_angle_site_symmetry_1
_geom_angle_site_symmetry_3
_geom_angle
_geom_angle_publ_flag
O1 Ni1 O1 5_756 . 180 y
O1 Ni1 N1 5_756 5_756 93.92(6) ?
O1 Ni1 N1 . 5_756 86.08(6) y
O1 Ni1 N1 5_756 . 86.08(6) ?
O1 Ni1 N1 . . 93.92(6) y
N1 Ni1 N1 5_756 . 180 y
C2 O1 Ni1 . . 128.08(13) ?
C4 O2 C8 . . 117.75(16) ?
C7 N1 Ni1 . . 127.97(15) ?
C7 N1 H1 . . 116.0(17) ?
Ni1 N1 H1 . . 116.0(17) ?
C6 C1 C2 . . 118.63(18) ?
C6 C1 C7 . . 119.98(18) ?
C2 C1 C7 . . 121.40(18) ?
O1 C2 C3 . . 117.48(18) ?
O1 C2 C1 . . 123.82(17) ?
C3 C2 C1 . . 118.69(18) ?
C4 C3 C2 . . 120.50(19) ?
C4 C3 H3 . . 119.8 ?
C2 C3 H3 . . 119.8 ?
O2 C4 C3 . . 124.35(19) ?
O2 C4 C5 . . 114.44(18) ?
C3 C4 C5 . . 121.21(19) ?
C6 C5 C4 . . 119.00(19) ?
C6 C5 H5 . . 120.5 ?
C4 C5 H5 . . 120.5 ?
C5 C6 C1 . . 121.97(19) ?
C5 C6 H6 . . 119.0 ?
C1 C6 H6 . . 119.0 ?
N1 C7 C1 . . 124.78(19) ?
N1 C7 H7 . . 117.6 ?
C1 C7 H7 . . 117.6 ?
O2 C8 H8A . . 109.5 ?
O2 C8 H8B . . 109.5 ?
H8A C8 H8B . . 109.5 ?
O2 C8 H8C . . 109.5 ?
H8A C8 H8C . . 109.5 ?
H8B C8 H8C . . 109.5 ?

loop_
_geom_bond_atom_site_label_1
_geom_bond_atom_site_label_2
_geom_bond_site_symmetry_2
_geom_bond_distance
_geom_bond_publ_flag
Ni1 O1 5_756 1.8411(16) ?
Ni1 O1 . 1.8411(16) y
Ni1 N1 5_756 1.8529(18) ?
Ni1 N1 . 1.8529(18) y
O1 C2 . 1.316(2) ?
O2 C4 . 1.365(2) ?
O2 C8 . 1.419(3) ?
N1 C7 . 1.289(3) ?
N1 H1 . 0.901(10) ?
C1 C6 . 1.413(3) ?
C1 C2 . 1.417(3) ?
C1 C7 . 1.418(3) ?
C2 C3 . 1.409(3) ?
C3 C4 . 1.375(3) ?
C3 H3 . 0.93 ?
C4 C5 . 1.398(3) ?
C5 C6 . 1.361(3) ?
C5 H5 . 0.93 ?
C6 H6 . 0.93 ?
C7 H7 . 0.93 ?
C8 H8A . 0.96 ?
C8 H8B . 0.96 ?
C8 H8C . 0.96 ?

loop_
_geom_hbond_atom_site_label_D
_geom_hbond_atom_site_label_H
_geom_hbond_atom_site_label_A
_geom_hbond_site_symmetry_A
_geom_hbond_distance_DH
_geom_hbond_distance_HA
_geom_hbond_distance_DA
_geom_hbond_angle_DHA
N1 H1 O2 7_566 0.900(10) 2.391(18) 3.166(2) 144(2)
